data_7206697
loop_
_publ_author_name
'Duan, Zhiming'
'Zhang, Yan'
'Zhang, Bin'
'Zhu, Daoben'

_publ_section_title
;
 Solvent-mediated crystal-to-crystal transformation within the
 CoBr2(1,4-dioxane)m(H2O)n family (m = 2, 3; n = 0, 2, 4) from 2D to 1D,
 and 0D
;
_journal_issue 22
_journal_name_full CrystEngComm
_journal_page_first 6801
_journal_paper_doi 10.1039/c1ce05668a
_journal_volume 13
_journal_year 2011
_chemical_formula_sum 'C8 H24 Br2 Co O8'
_chemical_formula_weight 467.02
_chemical_name_systematic
;
?
;
_space_group_IT_number 15
_symmetry_cell_setting monoclinic
_symmetry_space_group_name_Hall '-C 2yc'
_symmetry_space_group_name_H-M 'C 1 2/c 1'
_atom_sites_solution_hydrogens geom
_atom_sites_solution_primary direct
_atom_sites_solution_secondary difmap
_audit_creation_method SHELXL-97
_cell_angle_alpha 90.00
_cell_angle_beta 113.1090(10)
_cell_angle_gamma 90.00
_cell_formula_units_Z 16
_cell_length_a 23.4355(4)
_cell_length_b 25.8418(6)
_cell_length_c 11.7298(2)
_cell_measurement_reflns_used 15347
_cell_measurement_temperature 293(2)
_cell_measurement_theta_max 25.028
_cell_measurement_theta_min 3.395
_cell_volume 6533.7(2)
_computing_cell_refinement 'HKL Scalepack (Otwinowski & Minor 1997)'
_computing_data_collection 'Collect (Nonius BV, 1997-2000)'
_computing_data_reduction 'HKL Denzo and Scalepack (Otwinowski & Minor 1997)'
_computing_structure_refinement 'SHELXL-97 (Sheldrick, 1997)'
_computing_structure_solution 'SHELXS-97 (Sheldrick, 1990)'
_diffrn_ambient_temperature 293(2)
_diffrn_detector_area_resol_mean 9
_diffrn_measured_fraction_theta_full 0.995
_diffrn_measured_fraction_theta_max 0.995
_diffrn_measurement_device '95mm CCD camera on \k-goniostat'
_diffrn_measurement_device_type KappaCCD
_diffrn_measurement_method CCD
_diffrn_radiation_monochromator 'horizonally mounted graphite crystal'
_diffrn_radiation_source 'fine-focus sealed tube'
_diffrn_radiation_type MoK\a
_diffrn_radiation_wavelength 0.71073
_diffrn_reflns_av_R_equivalents 0.1059
_diffrn_reflns_av_sigmaI/netI 0.0637
_diffrn_reflns_limit_h_max 27
_diffrn_reflns_limit_h_min -27
_diffrn_reflns_limit_k_max 30
_diffrn_reflns_limit_k_min -30
_diffrn_reflns_limit_l_max 13
_diffrn_reflns_limit_l_min -13
_diffrn_reflns_number 42739
_diffrn_reflns_theta_full 25.09
_diffrn_reflns_theta_max 25.09
_diffrn_reflns_theta_min 3.50
_exptl_absorpt_coefficient_mu 5.969
_exptl_absorpt_correction_T_max 0.469
_exptl_absorpt_correction_T_min 0.226
_exptl_absorpt_correction_type multi-scan
_exptl_absorpt_process_details
;
multi-scan from symmetry-related measurements
Sortav (Blessing 1995)
;
_exptl_crystal_colour red
_exptl_crystal_density_diffrn 1.899
_exptl_crystal_density_method 'not measured'
_exptl_crystal_description block
_exptl_crystal_F_000 3728
_exptl_crystal_size_max 0.28
_exptl_crystal_size_mid 0.22
_exptl_crystal_size_min 0.13
_refine_diff_density_max 0.500
_refine_diff_density_min -1.077
_refine_diff_density_rms 0.117
_refine_ls_extinction_method none
_refine_ls_goodness_of_fit_ref 0.913
_refine_ls_hydrogen_treatment mixed
_refine_ls_matrix_type full
_refine_ls_number_parameters 392
_refine_ls_number_reflns 5777
_refine_ls_number_restraints 26
_refine_ls_restrained_S_all 0.912
_refine_ls_R_factor_all 0.1052
_refine_ls_R_factor_gt 0.0378
_refine_ls_shift/su_max 0.001
_refine_ls_shift/su_mean 0.000
_refine_ls_structure_factor_coef Fsqd
_refine_ls_weighting_details 'calc w=1/[\s^2^(Fo^2^)+(0.0375P)^2^+0.0000P] where P=(Fo^2^+2Fc^2^)/3'
_refine_ls_weighting_scheme calc
_refine_ls_wR_factor_gt 0.0830
_refine_ls_wR_factor_ref 0.1012
_reflns_number_gt 2632
_reflns_number_total 5777
_reflns_threshold_expression >2sigma(I)
_cod_data_source_file c1ce05668a.txt
_cod_data_source_block 802396
_cod_original_sg_symbol_H-M 'C 2/c'
_cod_database_code 7206697

loop_
_symmetry_equiv_pos_as_xyz
'x, y, z'
'-x, y, -z+1/2'
'x+1/2, y+1/2, z'
'-x+1/2, y+1/2, -z+1/2'
'-x, -y, -z'
'x, -y, z-1/2'
'-x+1/2, -y+1/2, -z'
'x+1/2, -y+1/2, z-1/2'

loop_
_atom_site_label
_atom_site_type_symbol
_atom_site_fract_x
_atom_site_fract_y
_atom_site_fract_z
_atom_site_U_iso_or_equiv
_atom_site_adp_type
_atom_site_occupancy
_atom_site_symmetry_multiplicity
_atom_site_calc_flag
_atom_site_refinement_flags
Br1 Br 0.18755(3) 0.06042(3) 0.89299(6) 0.02398(19) Uani 1 1 d .
Br2 Br 0.43110(3) 0.31719(3) 0.38042(6) 0.02425(19) Uani 1 1 d .
Br3 Br 0.32210(3) 0.06464(3) 0.62641(6) 0.02354(19) Uani 1 1 d .
Br4 Br 0.43532(3) 0.19241(3) 0.88875(6) 0.0240(2) Uani 1 1 d .
Co1 Co 0.25578(3) 0.06289(5) 0.76169(6) 0.0185(3) Uani 1 1 d .
Co2 Co 0.5000 0.31788(6) 0.2500 0.0195(3) Uani 1 2 d SD
Co3 Co 0.5000 0.19369(5) 0.7500 0.0191(3) Uani 1 2 d S
O1 O 0.31415(19) 0.11859(19) 0.8758(4) 0.0273(12) Uani 1 1 d D
O2 O 0.2004(2) 0.00614(17) 0.6483(4) 0.0240(12) Uani 1 1 d D
O3 O 0.1997(2) 0.11957(17) 0.6503(4) 0.0252(11) Uani 1 1 d D
O4 O 0.3112(2) 0.00641(18) 0.8774(4) 0.0273(12) Uani 1 1 d D
O5 O 0.4423(2) 0.26227(17) 0.1345(4) 0.0279(12) Uani 1 1 d D
O6 O 0.4432(2) 0.37509(17) 0.1405(4) 0.0266(12) Uani 1 1 d D
O7 O 0.4444(2) 0.25136(18) 0.6366(4) 0.0292(13) Uani 1 1 d D
O8 O 0.4425(2) 0.13696(19) 0.6373(4) 0.0263(12) Uani 1 1 d D
O11 O 0.3949(2) 0.13813(19) 0.3811(4) 0.0449(14) Uani 1 1 d .
O12 O 0.3551(2) 0.11647(19) 0.1295(4) 0.0472(14) Uani 1 1 d .
O13 O 0.0108(2) 0.0405(2) -0.0655(4) 0.0510(14) Uani 1 1 d .
O14 O 0.2393(2) 0.20768(19) 0.5648(4) 0.0439(13) Uani 1 1 d .
O15 O 0.0953(2) 0.16524(18) 0.2723(4) 0.0467(14) Uani 1 1 d .
O16 O 0.1618(2) 0.08255(19) 0.2307(4) 0.0481(14) Uani 1 1 d .
O17 O 0.3138(2) 0.26104(19) 1.0396(4) 0.0444(14) Uani 1 1 d .
O18 O 0.4379(2) 0.0116(2) 0.9623(5) 0.0520(15) Uani 1 1 d .
H11 H 0.335(2) 0.109(2) 0.960(2) 0.078 Uiso 1 1 d D
H12 H 0.344(2) 0.134(3) 0.852(5) 0.078 Uiso 1 1 d D
H21 H 0.172(2) -0.017(2) 0.663(5) 0.078 Uiso 1 1 d D
H22 H 0.206(3) -0.007(2) 0.577(4) 0.078 Uiso 1 1 d D
H31 H 0.1650(18) 0.135(2) 0.660(6) 0.078 Uiso 1 1 d D
H32 H 0.226(2) 0.1467(16) 0.648(6) 0.078 Uiso 1 1 d D
H41 H 0.3531(13) 0.017(3) 0.913(5) 0.078 Uiso 1 1 d D
H42 H 0.302(3) -0.012(2) 0.938(4) 0.078 Uiso 1 1 d D
H51 H 0.447(3) 0.2339(16) 0.187(5) 0.078 Uiso 1 1 d D
H52 H 0.454(3) 0.250(2) 0.068(4) 0.078 Uiso 1 1 d D
H62 H 0.4614(16) 0.3999(14) 0.110(5) 0.078 Uiso 1 1 d D
H71 H 0.448(3) 0.2805(16) 0.688(5) 0.078 Uiso 1 1 d D
H72 H 0.457(3) 0.262(2) 0.573(4) 0.078 Uiso 1 1 d D
H81 H 0.410(2) 0.124(3) 0.658(5) 0.078 Uiso 1 1 d D
H82 H 0.425(2) 0.140(3) 0.5495(19) 0.078 Uiso 1 1 d D
C1 C 0.4158(3) 0.1680(3) 0.3034(6) 0.041(2) Uani 1 1 d .
H1A H 0.4576 0.1803 0.3505 0.049 Uiso 1 1 calc R
H1B H 0.3891 0.1978 0.2721 0.049 Uiso 1 1 calc R
C2 C 0.4150(3) 0.1351(3) 0.1970(6) 0.048(2) Uani 1 1 d .
H2A H 0.4288 0.1555 0.1431 0.058 Uiso 1 1 calc R
H2B H 0.4434 0.1063 0.2283 0.058 Uiso 1 1 calc R
C3 C 0.3350(3) 0.0876(3) 0.2099(7) 0.048(2) Uani 1 1 d .
H3A H 0.3620 0.0580 0.2421 0.058 Uiso 1 1 calc R
H3B H 0.2933 0.0748 0.1639 0.058 Uiso 1 1 calc R
C4 C 0.3356(3) 0.1196(3) 0.3122(6) 0.042(2) Uani 1 1 d .
H4A H 0.3074 0.1485 0.2800 0.050 Uiso 1 1 calc R
H4B H 0.3212 0.0994 0.3655 0.050 Uiso 1 1 calc R
C5 C 0.2982(3) 0.2162(3) 0.5562(7) 0.054(2) Uani 1 1 d .
H5A H 0.3182 0.1832 0.5573 0.065 Uiso 1 1 calc R
H5B H 0.3249 0.2362 0.6270 0.065 Uiso 1 1 calc R
C6 C 0.2893(4) 0.2443(3) 0.4400(7) 0.041(2) Uani 1 1 d .
H6A H 0.3292 0.2495 0.4350 0.050 Uiso 1 1 calc R
H6B H 0.2638 0.2236 0.3694 0.050 Uiso 1 1 calc R
C7 C 0.0439(4) -0.0056(3) -0.0472(8) 0.048(2) Uani 1 1 d .
H7A H 0.0849 0.0015 -0.0457 0.058 Uiso 1 1 calc R
H7B H 0.0229 -0.0287 -0.1162 0.058 Uiso 1 1 calc R
C8 C -0.0502(3) 0.0312(3) -0.0691(6) 0.043(2) Uani 1 1 d .
H8A H -0.0734 0.0093 -0.1392 0.052 Uiso 1 1 calc R
H8B H -0.0724 0.0636 -0.0779 0.052 Uiso 1 1 calc R
C9 C 0.1560(4) 0.1300(3) 0.1704(6) 0.043(2) Uani 1 1 d .
H9A H 0.1577 0.1245 0.0900 0.051 Uiso 1 1 calc R
H9B H 0.1904 0.1522 0.2184 0.051 Uiso 1 1 calc R
C10 C 0.0980(3) 0.1551(3) 0.1540(6) 0.042(2) Uani 1 1 d .
H10A H 0.0946 0.1874 0.1096 0.050 Uiso 1 1 calc R
H10B H 0.0636 0.1332 0.1050 0.050 Uiso 1 1 calc R
C11 C 0.1607(4) 0.0916(3) 0.3496(6) 0.052(2) Uani 1 1 d .
H11A H 0.1958 0.1131 0.3984 0.063 Uiso 1 1 calc R
H11B H 0.1642 0.0590 0.3927 0.063 Uiso 1 1 calc R
C12 C 0.1017(4) 0.1179(3) 0.3362(7) 0.053(3) Uani 1 1 d .
H12A H 0.0668 0.0956 0.2910 0.064 Uiso 1 1 calc R
H12B H 0.1015 0.1243 0.4175 0.064 Uiso 1 1 calc R
C13 C 0.2782(4) 0.2454(3) 0.9191(6) 0.041(2) Uani 1 1 d .
H13A H 0.3044 0.2271 0.8859 0.049 Uiso 1 1 calc R
H13B H 0.2617 0.2757 0.8680 0.049 Uiso 1 1 calc R
C14 C 0.2269(3) 0.2118(3) 0.9127(7) 0.050(2) Uani 1 1 d .
H14A H 0.2431 0.1808 0.9612 0.060 Uiso 1 1 calc R
H14B H 0.2035 0.2016 0.8274 0.060 Uiso 1 1 calc R
C15 C 0.4716(4) -0.0094(4) 1.0802(7) 0.052(3) Uani 1 1 d .
H15A H 0.4444 -0.0304 1.1058 0.063 Uiso 1 1 calc R
H15B H 0.4881 0.0183 1.1400 0.063 Uiso 1 1 calc R
C16 C 0.4772(4) 0.0414(3) 0.9239(7) 0.050(2) Uani 1 1 d .
H16A H 0.4940 0.0700 0.9810 0.060 Uiso 1 1 calc R
H16B H 0.4537 0.0557 0.8423 0.060 Uiso 1 1 calc R
H61 H 0.415(2) 0.3899(17) 0.169(4) 0.075 Uiso 1 1 d D

loop_
_atom_site_aniso_label
_atom_site_aniso_U_11
_atom_site_aniso_U_22
_atom_site_aniso_U_33
_atom_site_aniso_U_23
_atom_site_aniso_U_13
_atom_site_aniso_U_12
Br1 0.0228(4) 0.0306(4) 0.0227(3) 0.0013(4) 0.0134(3) 0.0007(4)
Br2 0.0230(4) 0.0306(4) 0.0232(4) 0.0020(4) 0.0134(3) 0.0019(4)
Br3 0.0241(4) 0.0288(4) 0.0225(3) -0.0007(4) 0.0143(3) -0.0013(4)
Br4 0.0254(4) 0.0288(4) 0.0222(3) -0.0023(3) 0.0140(3) -0.0026(4)
Co1 0.0182(6) 0.0220(6) 0.0160(5) 0.0001(4) 0.0074(4) -0.0005(4)
Co2 0.0196(7) 0.0205(8) 0.0197(6) 0.000 0.0091(6) 0.000
Co3 0.0189(7) 0.0209(8) 0.0177(6) 0.000 0.0073(6) 0.000
O1 0.026(3) 0.039(3) 0.018(2) -0.001(2) 0.010(2) -0.006(2)
O2 0.024(3) 0.025(3) 0.025(2) -0.009(2) 0.012(2) -0.010(2)
O3 0.019(2) 0.030(3) 0.027(2) 0.006(2) 0.009(2) 0.005(2)
O4 0.023(3) 0.031(3) 0.031(3) 0.012(2) 0.013(2) 0.004(2)
O5 0.033(3) 0.027(3) 0.024(3) -0.002(2) 0.011(2) -0.004(2)
O6 0.030(3) 0.021(3) 0.034(3) 0.013(2) 0.019(2) 0.009(2)
O7 0.036(3) 0.033(3) 0.022(3) 0.003(2) 0.015(2) 0.009(2)
O8 0.029(3) 0.031(3) 0.025(2) -0.007(2) 0.017(2) -0.009(2)
O11 0.049(3) 0.057(4) 0.021(2) -0.001(2) 0.006(2) -0.019(3)
O12 0.057(4) 0.061(4) 0.022(2) -0.004(3) 0.014(2) -0.019(3)
O13 0.039(3) 0.049(3) 0.067(3) 0.028(3) 0.023(3) 0.006(3)
O14 0.039(3) 0.035(3) 0.064(3) 0.025(3) 0.027(3) 0.004(3)
O15 0.068(4) 0.035(3) 0.040(3) 0.003(3) 0.024(3) 0.021(3)
O16 0.068(4) 0.040(3) 0.039(3) 0.004(3) 0.024(3) 0.025(3)
O17 0.022(3) 0.063(4) 0.044(3) -0.024(3) 0.009(2) -0.006(3)
O18 0.024(3) 0.061(4) 0.067(4) 0.024(3) 0.015(3) 0.005(3)
C1 0.046(5) 0.034(4) 0.034(4) -0.008(4) 0.006(4) -0.028(4)
C2 0.032(4) 0.073(6) 0.042(4) 0.017(5) 0.018(4) -0.014(5)
C3 0.049(5) 0.042(5) 0.061(5) -0.014(4) 0.030(4) -0.029(4)
C4 0.043(5) 0.058(6) 0.029(4) 0.008(4) 0.019(4) -0.005(5)
C5 0.030(5) 0.059(6) 0.073(6) 0.025(5) 0.021(4) 0.023(4)
C6 0.040(5) 0.045(5) 0.046(5) 0.006(4) 0.024(4) -0.009(4)
C7 0.036(5) 0.025(4) 0.095(7) -0.001(5) 0.038(5) 0.006(4)
C8 0.032(5) 0.043(5) 0.050(5) 0.018(4) 0.010(4) 0.018(4)
C9 0.054(5) 0.040(5) 0.041(5) -0.009(4) 0.026(4) -0.003(5)
C10 0.042(4) 0.058(5) 0.019(4) 0.018(4) 0.004(3) 0.014(4)
C11 0.075(6) 0.043(5) 0.033(4) 0.009(4) 0.015(4) 0.028(5)
C12 0.095(7) 0.047(5) 0.037(5) 0.001(4) 0.048(5) 0.001(5)
C13 0.043(5) 0.054(5) 0.033(4) -0.001(4) 0.023(4) 0.018(4)
C14 0.047(5) 0.048(5) 0.054(5) -0.039(4) 0.018(4) -0.023(5)
C15 0.040(5) 0.078(7) 0.038(4) 0.018(5) 0.014(4) -0.015(5)
C16 0.056(6) 0.047(5) 0.041(4) 0.018(4) 0.013(4) -0.008(5)

loop_
_atom_type_symbol
_atom_type_description
_atom_type_scat_dispersion_real
_atom_type_scat_dispersion_imag
_atom_type_scat_source
C C 0.0033 0.0016 'International Tables Vol C Tables 4.2.6.8 and 6.1.1.4'
H H 0.0000 0.0000 'International Tables Vol C Tables 4.2.6.8 and 6.1.1.4'
O O 0.0106 0.0060 'International Tables Vol C Tables 4.2.6.8 and 6.1.1.4'
Co Co 0.3494 0.9721 'International Tables Vol C Tables 4.2.6.8 and 6.1.1.4'
Br Br -0.2901 2.4595 'International Tables Vol C Tables 4.2.6.8 and 6.1.1.4'

loop_
_geom_angle_atom_site_label_1
_geom_angle_atom_site_label_2
_geom_angle_atom_site_label_3
_geom_angle
_geom_angle_site_symmetry_1
_geom_angle_site_symmetry_3
O3 Co1 O2 90.75(17) . .
O3 Co1 O4 178.37(18) . .
O2 Co1 O4 89.8(2) . .
O3 Co1 O1 90.6(2) . .
O2 Co1 O1 178.01(19) . .
O4 Co1 O1 88.91(18) . .
O3 Co1 Br1 90.29(12) . .
O2 Co1 Br1 89.27(12) . .
O4 Co1 Br1 88.16(12) . .
O1 Co1 Br1 92.16(11) . .
O3 Co1 Br3 89.22(12) . .
O2 Co1 Br3 89.66(12) . .
O4 Co1 Br3 92.34(12) . .
O1 Co1 Br3 88.92(11) . .
Br1 Co1 Br3 178.82(5) . .
O6 Co2 O6 88.6(3) 2_655 .
O6 Co2 O5 177.85(19) 2_655 .
O6 Co2 O5 89.65(16) . .
O6 Co2 O5 89.65(16) 2_655 2_655
O6 Co2 O5 177.85(19) . 2_655
O5 Co2 O5 92.1(3) . 2_655
O6 Co2 Br2 92.10(11) 2_655 .
O6 Co2 Br2 88.45(11) . .
O5 Co2 Br2 89.08(12) . .
O5 Co2 Br2 90.38(12) 2_655 .
O6 Co2 Br2 88.45(11) 2_655 2_655
O6 Co2 Br2 92.10(11) . 2_655
O5 Co2 Br2 90.38(12) . 2_655
O5 Co2 Br2 89.08(12) 2_655 2_655
Br2 Co2 Br2 179.22(8) . 2_655
O8 Co3 O8 90.2(3) . 2_656
O8 Co3 O7 178.52(19) . 2_656
O8 Co3 O7 90.67(17) 2_656 2_656
O8 Co3 O7 90.67(17) . .
O8 Co3 O7 178.52(19) 2_656 .
O7 Co3 O7 88.5(3) 2_656 .
O8 Co3 Br4 89.88(11) . .
O8 Co3 Br4 89.10(11) 2_656 .
O7 Co3 Br4 88.94(12) 2_656 .
O7 Co3 Br4 92.09(12) . .
O8 Co3 Br4 89.10(11) . 2_656
O8 Co3 Br4 89.88(11) 2_656 2_656
O7 Co3 Br4 92.09(12) 2_656 2_656
O7 Co3 Br4 88.94(12) . 2_656
Br4 Co3 Br4 178.55(7) . 2_656
Co1 O1 H11 116(4) . .
Co1 O1 H12 119(4) . .
H11 O1 H12 106(3) . .
Co1 O2 H21 129(3) . .
Co1 O2 H22 124(4) . .
H21 O2 H22 106(3) . .
Co1 O3 H31 125(4) . .
Co1 O3 H32 106(4) . .
H31 O3 H32 108(3) . .
Co1 O4 H41 112(4) . .
Co1 O4 H42 125(4) . .
H41 O4 H42 108(3) . .
Co2 O5 H51 104(4) . .
Co2 O5 H52 116(4) . .
H51 O5 H52 106(3) . .
Co2 O6 H62 117.2(19) . .
Co2 O6 H61 116.3(18) . .
H62 O6 H61 111(2) . .
Co3 O7 H71 106(4) . .
Co3 O7 H72 114(4) . .
H71 O7 H72 108(3) . .
Co3 O8 H81 118(4) . .
Co3 O8 H82 122(4) . .
H81 O8 H82 105(3) . .
C4 O11 C1 109.5(5) . .
C2 O12 C3 109.1(5) . .
C7 O13 C8 110.5(6) . .
C6 O14 C5 108.5(6) 7_556 .
C12 O15 C10 108.6(5) . .
C9 O16 C11 108.5(5) . .
C13 O17 C14 107.9(5) . 7_557
C15 O18 C16 110.0(6) . .
O11 C1 C2 109.4(6) . .
O11 C1 H1A 109.8 . .
C2 C1 H1A 109.8 . .
O11 C1 H1B 109.8 . .
C2 C1 H1B 109.8 . .
H1A C1 H1B 108.3 . .
O12 C2 C1 110.3(6) . .
O12 C2 H2A 109.6 . .
C1 C2 H2A 109.6 . .
O12 C2 H2B 109.6 . .
C1 C2 H2B 109.6 . .
H2A C2 H2B 108.1 . .
O12 C3 C4 110.6(6) . .
O12 C3 H3A 109.5 . .
C4 C3 H3A 109.5 . .
O12 C3 H3B 109.5 . .
C4 C3 H3B 109.5 . .
H3A C3 H3B 108.1 . .
O11 C4 C3 111.1(6) . .
O11 C4 H4A 109.4 . .
C3 C4 H4A 109.4 . .
O11 C4 H4B 109.4 . .
C3 C4 H4B 109.4 . .
H4A C4 H4B 108.0 . .
O14 C5 C6 110.2(6) . .
O14 C5 H5A 109.6 . .
C6 C5 H5A 109.6 . .
O14 C5 H5B 109.6 . .
C6 C5 H5B 109.6 . .
H5A C5 H5B 108.1 . .
O14 C6 C5 111.3(6) 7_556 .
O14 C6 H6A 109.4 7_556 .
C5 C6 H6A 109.4 . .
O14 C6 H6B 109.4 7_556 .
C5 C6 H6B 109.4 . .
H6A C6 H6B 108.0 . .
O13 C7 C8 112.0(6) . 5
O13 C7 H7A 109.2 . .
C8 C7 H7A 109.2 5 .
O13 C7 H7B 109.2 . .
C8 C7 H7B 109.2 5 .
H7A C7 H7B 107.9 . .
O13 C8 C7 108.2(6) . 5
O13 C8 H8A 110.1 . .
C7 C8 H8A 110.1 5 .
O13 C8 H8B 110.1 . .
C7 C8 H8B 110.1 5 .
H8A C8 H8B 108.4 . .
O16 C9 C10 111.2(6) . .
O16 C9 H9A 109.4 . .
C10 C9 H9A 109.4 . .
O16 C9 H9B 109.4 . .
C10 C9 H9B 109.4 . .
H9A C9 H9B 108.0 . .
O15 C10 C9 110.4(5) . .
O15 C10 H10A 109.6 . .
C9 C10 H10A 109.6 . .
O15 C10 H10B 109.6 . .
C9 C10 H10B 109.6 . .
H10A C10 H10B 108.1 . .
O16 C11 C12 110.0(6) . .
O16 C11 H11A 109.7 . .
C12 C11 H11A 109.7 . .
O16 C11 H11B 109.7 . .
C12 C11 H11B 109.7 . .
H11A C11 H11B 108.2 . .
O15 C12 C11 110.6(6) . .
O15 C12 H12A 109.5 . .
C11 C12 H12A 109.5 . .
O15 C12 H12B 109.5 . .
C11 C12 H12B 109.5 . .
H12A C12 H12B 108.1 . .
O17 C13 C14 112.2(6) . .
O17 C13 H13A 109.2 . .
C14 C13 H13A 109.2 . .
O17 C13 H13B 109.2 . .
C14 C13 H13B 109.2 . .
H13A C13 H13B 107.9 . .
C13 C14 O17 110.1(6) . 7_557
C13 C14 H14A 109.6 . .
O17 C14 H14A 109.6 7_557 .
C13 C14 H14B 109.6 . .
O17 C14 H14B 109.6 7_557 .
H14A C14 H14B 108.2 . .
O18 C15 C16 109.6(6) . 5_657
O18 C15 H15A 109.8 . .
C16 C15 H15A 109.8 5_657 .
O18 C15 H15B 109.8 . .
C16 C15 H15B 109.8 5_657 .
H15A C15 H15B 108.2 . .
O18 C16 C15 110.3(6) . 5_657
O18 C16 H16A 109.6 . .
C15 C16 H16A 109.6 5_657 .
O18 C16 H16B 109.6 . .
C15 C16 H16B 109.6 5_657 .
H16A C16 H16B 108.1 . .

loop_
_geom_bond_atom_site_label_1
_geom_bond_atom_site_label_2
_geom_bond_distance
_geom_bond_site_symmetry_2
Br1 Co1 2.6204(9) .
Br2 Co2 2.6243(6) .
Br3 Co1 2.6213(9) .
Br4 Co3 2.6238(6) .
Co1 O3 2.058(5) .
Co1 O2 2.061(4) .
Co1 O4 2.068(4) .
Co1 O1 2.073(5) .
Co2 O6 2.066(4) 2_655
Co2 O6 2.066(4) .
Co2 O5 2.071(5) .
Co2 O5 2.071(5) 2_655
Co2 Br2 2.6243(6) 2_655
Co3 O8 2.077(5) .
Co3 O8 2.077(4) 2_656
Co3 O7 2.080(5) 2_656
Co3 O7 2.080(5) .
Co3 Br4 2.6238(6) 2_656
O1 H11 0.946(19) .
O1 H12 0.943(19) .
O2 H21 0.950(19) .
O2 H22 0.956(19) .
O3 H31 0.949(19) .
O3 H32 0.943(19) .
O4 H41 0.941(19) .
O4 H42 0.946(19) .
O5 H51 0.939(19) .
O5 H52 0.970(19) .
O6 H62 0.920(18) .
O6 H61 0.929(18) .
O7 H71 0.949(19) .
O7 H72 0.938(19) .
O8 H81 0.953(19) .
O8 H82 0.950(19) .
O11 C4 1.390(8) .
O11 C1 1.420(7) .
O12 C2 1.399(8) .
O12 C3 1.422(7) .
O13 C7 1.391(8) .
O13 C8 1.435(7) .
O14 C6 1.400(8) 7_556
O14 C5 1.441(7) .
O15 C12 1.411(8) .
O15 C10 1.438(7) .
O16 C9 1.395(8) .
O16 C11 1.424(7) .
O17 C13 1.390(8) .
O17 C14 1.461(7) 7_557
O18 C15 1.404(8) .
O18 C16 1.404(7) .
C1 C2 1.504(9) .
C1 H1A 0.9700 .
C1 H1B 0.9700 .
C2 H2A 0.9700 .
C2 H2B 0.9700 .
C3 C4 1.453(9) .
C3 H3A 0.9700 .
C3 H3B 0.9700 .
C4 H4A 0.9700 .
C4 H4B 0.9700 .
C5 C6 1.485(9) .
C5 H5A 0.9700 .
C5 H5B 0.9700 .
C6 O14 1.400(8) 7_556
C6 H6A 0.9700 .
C6 H6B 0.9700 .
C7 C8 1.471(9) 5
C7 H7A 0.9700 .
C7 H7B 0.9700 .
C8 C7 1.471(9) 5
C8 H8A 0.9700 .
C8 H8B 0.9700 .
C9 C10 1.449(9) .
C9 H9A 0.9700 .
C9 H9B 0.9700 .
C10 H10A 0.9700 .
C10 H10B 0.9700 .
C11 C12 1.493(10) .
C11 H11A 0.9700 .
C11 H11B 0.9700 .
C12 H12A 0.9700 .
C12 H12B 0.9700 .
C13 C14 1.461(9) .
C13 H13A 0.9700 .
C13 H13B 0.9700 .
C14 O17 1.461(7) 7_557
C14 H14A 0.9700 .
C14 H14B 0.9700 .
C15 C16 1.473(10) 5_657
C15 H15A 0.9700 .
C15 H15B 0.9700 .
C16 C15 1.473(10) 5_657
C16 H16A 0.9700 .
C16 H16B 0.9700 .

loop_
_geom_hbond_atom_site_label_D
_geom_hbond_atom_site_label_H
_geom_hbond_atom_site_label_A
_geom_hbond_distance_DH
_geom_hbond_distance_HA
_geom_hbond_distance_DA
_geom_hbond_angle_DHA
_geom_hbond_site_symmetry_A
O1 H11 O12 0.946(19) 1.86(3) 2.745(6) 154(6) 1_556
O1 H12 Br4 0.943(19) 2.51(4) 3.375(4) 153(5) .
O2 H21 O16 0.950(19) 1.94(4) 2.774(6) 146(6) 6_556
O2 H22 Br1 0.956(19) 2.45(3) 3.363(4) 159(5) 6
O3 H31 Br2 0.949(19) 2.45(3) 3.365(4) 162(6) 7_556
O3 H32 O14 0.943(19) 1.94(4) 2.790(6) 148(6) .
O4 H41 O18 0.941(19) 1.84(3) 2.740(6) 158(6) .
O4 H42 Br3 0.946(19) 2.48(3) 3.373(4) 158(5) 6_556
O6 H61 Br1 0.929(18) 2.57(2) 3.372(4) 145(3) 7_556
O5 H52 Br4 0.970(19) 2.47(4) 3.350(4) 150(6) 1_554
O6 H62 O13 0.920(18) 1.82(2) 2.728(6) 167(4) 7
O7 H71 O15 0.949(19) 1.90(4) 2.727(6) 145(6) 7_556
O7 H72 Br2 0.938(19) 2.54(4) 3.359(4) 146(6) .
O8 H81 Br4 0.953(19) 3.09(6) 3.343(4) 97(4) .
O5 H52 Br4 0.970(19) 2.47(4) 3.350(4) 150(6) 1_554
